data_7158463
loop_
_publ_author_name
'Peng, Xiaogang'
'Zhou, Shuang'
'Liu, Junjun'
'Gao, Ying'
'Chang, Jinling'
'Ruan, Hanli'

_publ_section_title
;
 (+-)-Usphenethylones A-C, three pairs of heterodimeric polyketide
 enantiomers from <i>Aspergillus ustus</i> 3.3904.
;
_journal_issue 3
_journal_name_full 'Organic &amp; biomolecular chemistry'
_journal_page_first 694
_journal_page_last 700
_journal_paper_doi 10.1039/d1ob02006d
_journal_volume 20
_journal_year 2022
_chemical_absolute_configuration ad
_chemical_formula_moiety 'C21 H22 O8'
_chemical_formula_sum 'C21 H22 O8'
_chemical_formula_weight 402.38
_space_group_crystal_system orthorhombic
_space_group_IT_number 19
_space_group_name_Hall 'P 2ac 2ab'
_space_group_name_H-M_alt 'P 21 21 21'
_atom_sites_solution_hydrogens geom
_audit_creation_date 2021-04-23
_audit_creation_method
;
Olex2 1.3
(compiled 2020.11.12 svn.r5f609507 for OlexSys, GUI svn.r6272)
;
_audit_update_record
;
2021-08-20 deposited with the CCDC.	2021-12-22 downloaded from the CCDC.
;
_cell_angle_alpha 90
_cell_angle_beta 90
_cell_angle_gamma 90
_cell_formula_units_Z 8
_cell_length_a 4.5505(2)
_cell_length_b 17.1723(8)
_cell_length_c 48.042(2)
_cell_measurement_reflns_used 8326
_cell_measurement_temperature 100(2)
_cell_measurement_theta_max 46.40
_cell_measurement_theta_min 2.38
_cell_volume 3754.1(3)
_computing_cell_refinement 'SAINT V8.40B (?, 2016)'
_computing_data_reduction 'SAINT V8.40B (?, 2016)'
_computing_molecular_graphics 'Olex2 1.3 (Dolomanov et al., 2009)'
_computing_publication_material 'Olex2 1.3 (Dolomanov et al., 2009)'
_computing_structure_refinement 'XL  (Sheldrick, 2008)'
_computing_structure_solution 'SHELXT 2018/2 (Sheldrick, 2018)'
_diffrn_ambient_temperature 100(2)
_diffrn_measured_fraction_theta_full 0.992
_diffrn_measured_fraction_theta_max 0.992
_diffrn_measurement_device_type 'Bruker APEX-II CCD'
_diffrn_measurement_method '\f and \w scans'
_diffrn_radiation_type GaK\a
_diffrn_radiation_wavelength 1.34138
_diffrn_reflns_av_R_equivalents 0.0649
_diffrn_reflns_av_unetI/netI 0.0525
_diffrn_reflns_Laue_measured_fraction_full 0.992
_diffrn_reflns_Laue_measured_fraction_max 0.992
_diffrn_reflns_limit_h_max 2
_diffrn_reflns_limit_h_min -4
_diffrn_reflns_limit_k_max 16
_diffrn_reflns_limit_k_min -18
_diffrn_reflns_limit_l_max 51
_diffrn_reflns_limit_l_min -51
_diffrn_reflns_number 18403
_diffrn_reflns_point_group_measured_fraction_full 0.987
_diffrn_reflns_point_group_measured_fraction_max 0.987
_diffrn_reflns_theta_full 46.474
_diffrn_reflns_theta_max 46.474
_diffrn_reflns_theta_min 1.600
_diffrn_source_current 3.57
_diffrn_source_power 0.2497215
_diffrn_source_voltage 69.95
_diffrn_standards_number 0
_exptl_absorpt_coefficient_mu 0.588
_exptl_absorpt_correction_T_max 0.7492
_exptl_absorpt_correction_T_min 0.5846
_exptl_absorpt_correction_type multi-scan
_exptl_absorpt_process_details 'SADABS-2016/2 (Bruker,2016/2)'
_exptl_crystal_colour colourless
_exptl_crystal_colour_primary colourless
_exptl_crystal_density_diffrn 1.424
_exptl_crystal_description block
_exptl_crystal_F_000 1696
_exptl_crystal_size_max 0.1
_exptl_crystal_size_mid 0.05
_exptl_crystal_size_min 0.04
_refine_diff_density_max 0.163
_refine_diff_density_min -0.227
_refine_diff_density_rms 0.049
_refine_ls_abs_structure_details
;
 Flack x determined using 1560 quotients [(I+)-(I-)]/[(I+)+(I-)]
 (Parsons, Flack and Wagner, Acta Cryst. B69 (2013) 249-259).
;
_refine_ls_abs_structure_Flack -0.11(17)
_refine_ls_extinction_method none
_refine_ls_goodness_of_fit_ref 1.072
_refine_ls_hydrogen_treatment constr
_refine_ls_matrix_type full
_refine_ls_number_parameters 533
_refine_ls_number_reflns 4878
_refine_ls_number_restraints 0
_refine_ls_restrained_S_all 1.072
_refine_ls_R_factor_all 0.0484
_refine_ls_R_factor_gt 0.0394
_refine_ls_shift/su_max 0.000
_refine_ls_shift/su_mean 0.000
_refine_ls_structure_factor_coef Fsqd
_refine_ls_weighting_details 'w=1/[\s^2^(Fo^2^)+(0.0521P)^2^+0.3244P] where P=(Fo^2^+2Fc^2^)/3'
_refine_ls_weighting_scheme calc
_refine_ls_wR_factor_gt 0.0921
_refine_ls_wR_factor_ref 0.0981
_reflns_Friedel_coverage 0.659
_reflns_Friedel_fraction_full 0.980
_reflns_Friedel_fraction_max 0.980
_reflns_number_gt 4303
_reflns_number_total 4878
_reflns_threshold_expression 'I > 2\s(I)'
_cod_data_source_file d1ob02006d2.cif
_cod_data_source_block 210323f_0m
_cod_depositor_comments
;
Adding full bibliography for 7158459--7158466.cif.

2024-12-16
Z value and formula fixed to values more according to usual
chemical conventions.                 miguel
;
_cod_original_formula_sum 'C42 H44 O16'
_cod_original_formula_weight 804.77
_cod_original_formula_moiety '2(C21 H22 O8)'
_cod_original_formula_units_Z 4
_cod_original_cell_volume 3754.2(3)
_cod_database_code 7158463
_shelx_shelxl_version_number 2018/3
_shelx_space_group_comment
;
The symmetry employed for this shelxl refinement is uniquely defined
by the following loop, which should always be used as a source of
symmetry information in preference to the above space-group names.
They are only intended as comments.
;
_shelx_estimated_absorpt_t_max 0.944
_shelx_estimated_absorpt_t_min 0.891
_olex2_refinement_description
;
1. Fixed Uiso
 At 1.2 times of:
  All C(H) groups, All C(H,H) groups
 At 1.5 times of:
  All C(H,H,H) groups, All O(H) groups
2.a Ternary CH refined with riding coordinates:
 C8(H8), C9(H9), C10(H10), C8A(H8A), C9A(H9A), C10A(H10A)
2.b Secondary CH2 refined with riding coordinates:
 C11(H11A,H11B), C18(H18A,H18B), C11A(H11C,H11D), C18A(H18C,H18D)
2.c Aromatic/amide H refined with riding coordinates:
 C5(H5), C7(H7), C5A(H5A), C7A(H7A)
2.d Idealised Me refined as rotating group:
 C1'(H1'A,H1'B,H1'C), C2'(H2'A,H2'B,H2'C), C17(H17A,H17B,H17C), C19(H19A,H19B,
 H19C), C1B(H1BA,H1BB,H1BC), C2B(H2BA,H2BB,H2BC), C17A(H17D,H17E,H17F),
 C19A(H19D,H19E,H19F)
2.e Idealised tetrahedral OH refined as rotating group:
 O2(H2), O1A(H1A)
;
_olex2_submission_special_instructions 'No special instructions were received'

loop_
_space_group_symop_operation_xyz
'x, y, z'
'x+1/2, -y+1/2, -z'
'-x, y+1/2, -z+1/2'
'-x+1/2, -y, z+1/2'

loop_
_atom_site_label
_atom_site_type_symbol
_atom_site_fract_x
_atom_site_fract_y
_atom_site_fract_z
_atom_site_U_iso_or_equiv
_atom_site_adp_type
_atom_site_occupancy
_atom_site_site_symmetry_order
_atom_site_calc_flag
_atom_site_refinement_flags_posn
_atom_site_refinement_flags_adp
_atom_site_refinement_flags_occupancy
_atom_site_disorder_assembly
_atom_site_disorder_group
C1 C -0.1520(9) 0.4637(2) 0.56634(8) 0.0274(10) Uani 1 1 d . . . . .
C1' C -0.6086(10) 0.6365(2) 0.57689(8) 0.0318(10) Uani 1 1 d . . . . .
H1'A H -0.753534 0.625266 0.562344 0.048 Uiso 1 1 calc R U . . .
H1'B H -0.481026 0.679200 0.570812 0.048 Uiso 1 1 calc R U . . .
H1'C H -0.710478 0.651547 0.594041 0.048 Uiso 1 1 calc R U . . .
C2 C -0.0001(9) 0.4253(2) 0.54484(8) 0.0259(9) Uani 1 1 d . . . . .
C2' C 0.1620(11) 0.2907(2) 0.47133(8) 0.0342(11) Uani 1 1 d . . . . .
H2'A H 0.192714 0.314121 0.452959 0.051 Uiso 1 1 calc R U . . .
H2'B H 0.048644 0.242508 0.469335 0.051 Uiso 1 1 calc R U . . .
H2'C H 0.352697 0.278984 0.479834 0.051 Uiso 1 1 calc R U . . .
C3 C 0.0040(9) 0.4545(2) 0.51773(8) 0.0240(9) Uani 1 1 d . . . . .
C4 C -0.1421(9) 0.5239(2) 0.51233(8) 0.0242(9) Uani 1 1 d . . . . .
C5 C -0.2912(9) 0.5644(2) 0.53346(8) 0.0247(9) Uani 1 1 d . . . . .
H5 H -0.387563 0.612174 0.529457 0.030 Uiso 1 1 calc R U . . .
C6 C -0.2966(9) 0.5343(2) 0.56004(8) 0.0264(10) Uani 1 1 d . . . . .
C7 C -0.1630(11) 0.4317(2) 0.59400(8) 0.0361(11) Uani 1 1 d . . . . .
H7 H -0.276069 0.458469 0.607598 0.043 Uiso 1 1 calc R U . . .
C8 C 0.1688(9) 0.4108(2) 0.49554(8) 0.0259(9) Uani 1 1 d . . . . .
H8 H 0.363529 0.394128 0.503124 0.031 Uiso 1 1 calc R U . . .
C9 C -0.1312(9) 0.5587(2) 0.48337(7) 0.0228(9) Uani 1 1 d . . . . .
H9 H -0.330566 0.579254 0.478569 0.027 Uiso 1 1 calc R U . . .
C10 C -0.0529(9) 0.4952(2) 0.46316(7) 0.0246(9) Uani 1 1 d . . . . .
H10 H -0.213069 0.455309 0.463285 0.030 Uiso 1 1 calc R U . . .
C11 C 0.0910(9) 0.6264(2) 0.48220(7) 0.0253(10) Uani 1 1 d . . . . .
H11A H -0.005607 0.674839 0.488586 0.030 Uiso 1 1 calc R U . . .
H11B H 0.256555 0.615216 0.494953 0.030 Uiso 1 1 calc R U . . .
C12 C 0.2068(9) 0.6380(2) 0.45336(8) 0.0231(9) Uani 1 1 d . . . . .
C13 C 0.3926(9) 0.7034(2) 0.44824(8) 0.0277(10) Uani 1 1 d . . . . .
C14 C 0.4216(9) 0.6632(2) 0.39960(8) 0.0272(10) Uani 1 1 d . . . . .
C15 C 0.2504(9) 0.6008(2) 0.40407(8) 0.0249(10) Uani 1 1 d . . . . .
C16 C 0.1507(9) 0.5884(2) 0.43209(8) 0.0240(9) Uani 1 1 d . . . . .
C17 C 0.1549(10) 0.5449(2) 0.38163(8) 0.0320(10) Uani 1 1 d . . . . .
H17A H 0.235072 0.561765 0.363691 0.048 Uiso 1 1 calc R U . . .
H17B H -0.060221 0.543987 0.380630 0.048 Uiso 1 1 calc R U . . .
H17C H 0.227585 0.492576 0.385995 0.048 Uiso 1 1 calc R U . . .
C18 C 0.5616(10) 0.6901(2) 0.37325(8) 0.0311(10) Uani 1 1 d . . . . .
H18A H 0.559481 0.646816 0.359632 0.037 Uiso 1 1 calc R U . . .
H18B H 0.769404 0.703514 0.377017 0.037 Uiso 1 1 calc R U . . .
C19 C 0.4089(10) 0.7605(2) 0.36046(8) 0.0361(11) Uani 1 1 d . . . . .
H19A H 0.519584 0.778111 0.344134 0.054 Uiso 1 1 calc R U . . .
H19B H 0.399634 0.802587 0.374200 0.054 Uiso 1 1 calc R U . . .
H19C H 0.209261 0.746026 0.354817 0.054 Uiso 1 1 calc R U . . .
O1 O -0.0338(8) 0.37109(17) 0.60124(6) 0.0430(8) Uani 1 1 d . . . . .
O2 O 0.1469(7) 0.35832(15) 0.55003(6) 0.0338(7) Uani 1 1 d . . . . .
H2 H 0.131900 0.347103 0.566984 0.051 Uiso 1 1 calc R U . . .
O3 O -0.4343(6) 0.56838(15) 0.58198(5) 0.0324(7) Uani 1 1 d . . . . .
O4 O 0.0033(6) 0.34434(14) 0.48877(5) 0.0291(7) Uani 1 1 d . . . . .
O5 O 0.2156(6) 0.45864(14) 0.47139(5) 0.0264(7) Uani 1 1 d . . . . .
O6 O -0.0112(6) 0.52146(14) 0.43538(5) 0.0257(6) Uani 1 1 d . . . . .
O7 O 0.4955(6) 0.71302(15) 0.42102(5) 0.0284(7) Uani 1 1 d . . . . .
O8 O 0.4737(7) 0.75129(16) 0.46504(5) 0.0344(7) Uani 1 1 d . . . . .
C1A C 0.3520(9) 0.4774(2) 0.18627(8) 0.0297(10) Uani 1 1 d . . . . .
C1B C 0.8454(10) 0.6142(2) 0.22109(8) 0.0339(11) Uani 1 1 d . . . . .
H1BA H 0.966359 0.655404 0.212880 0.051 Uiso 1 1 calc R U . . .
H1BB H 0.972796 0.575245 0.229860 0.051 Uiso 1 1 calc R U . . .
H1BC H 0.714317 0.636695 0.235128 0.051 Uiso 1 1 calc R U . . .
C2A C 0.1792(9) 0.4127(2) 0.19336(8) 0.0301(10) Uani 1 1 d . . . . .
C2B C -0.0733(11) 0.1843(2) 0.21167(9) 0.0423(12) Uani 1 1 d . . . . .
H2BA H -0.220340 0.199767 0.197832 0.063 Uiso 1 1 calc R U . . .
H2BB H -0.172080 0.169897 0.229052 0.063 Uiso 1 1 calc R U . . .
H2BC H 0.038534 0.139653 0.204664 0.063 Uiso 1 1 calc R U . . .
C3A C 0.1666(9) 0.3845(2) 0.22081(8) 0.0266(10) Uani 1 1 d . . . . .
C4A C 0.3252(9) 0.4234(2) 0.24108(8) 0.0240(9) Uani 1 1 d . . . . .
C5A C 0.4938(9) 0.4893(2) 0.23483(8) 0.0266(9) Uani 1 1 d . . . . .
H5A H 0.595885 0.516184 0.249164 0.032 Uiso 1 1 calc R U . . .
C6A C 0.5103(9) 0.5149(2) 0.20765(8) 0.0272(10) Uani 1 1 d . . . . .
C7A C 0.3662(11) 0.5049(3) 0.15778(9) 0.0390(12) Uani 1 1 d . . . . .
H7A H 0.490990 0.547683 0.153565 0.047 Uiso 1 1 calc R U . . .
C8A C -0.0195(10) 0.3146(2) 0.22722(8) 0.0290(10) Uani 1 1 d . . . . .
H8A H -0.212727 0.320347 0.217520 0.035 Uiso 1 1 calc R U . . .
C9A C 0.1950(9) 0.3150(2) 0.27200(8) 0.0277(10) Uani 1 1 d . . . . .
H9A H 0.347743 0.280665 0.263419 0.033 Uiso 1 1 calc R U . . .
C10A C 0.3004(9) 0.3984(2) 0.27107(8) 0.0259(9) Uani 1 1 d . . . . .
H10A H 0.500387 0.400769 0.279649 0.031 Uiso 1 1 calc R U . . .
C11A C 0.0981(9) 0.4533(2) 0.28719(8) 0.0267(10) Uani 1 1 d . . . . .
H11C H 0.213299 0.498515 0.293819 0.032 Uiso 1 1 calc R U . . .
H11D H -0.056814 0.472911 0.274544 0.032 Uiso 1 1 calc R U . . .
C12A C -0.0428(9) 0.4142(2) 0.31153(7) 0.0246(9) Uani 1 1 d . . . . .
C13A C -0.2295(9) 0.4599(2) 0.32890(8) 0.0268(10) Uani 1 1 d . . . . .
C14A C -0.3132(10) 0.3446(2) 0.35708(8) 0.0298(10) Uani 1 1 d . . . . .
C15A C -0.1506(10) 0.2997(2) 0.34031(8) 0.0276(10) Uani 1 1 d . . . . .
C16A C -0.0189(9) 0.3367(2) 0.31660(8) 0.0262(10) Uani 1 1 d . . . . .
C17A C -0.1060(11) 0.2134(2) 0.34498(9) 0.0384(12) Uani 1 1 d . . . . .
H17D H -0.176896 0.199330 0.363572 0.058 Uiso 1 1 calc R U . . .
H17E H 0.103569 0.200992 0.343483 0.058 Uiso 1 1 calc R U . . .
H17F H -0.215815 0.184076 0.330918 0.058 Uiso 1 1 calc R U . . .
C18A C -0.4665(10) 0.3226(2) 0.38341(8) 0.0322(10) Uani 1 1 d . . . . .
H18C H -0.520836 0.266809 0.382596 0.039 Uiso 1 1 calc R U . . .
H18D H -0.649876 0.353235 0.385090 0.039 Uiso 1 1 calc R U . . .
C19A C -0.2776(13) 0.3366(4) 0.40885(9) 0.0732(19) Uani 1 1 d . . . . .
H19D H -0.094089 0.307167 0.407128 0.110 Uiso 1 1 calc R U . . .
H19E H -0.383497 0.319541 0.425530 0.110 Uiso 1 1 calc R U . . .
H19F H -0.232963 0.392304 0.410369 0.110 Uiso 1 1 calc R U . . .
O1A O 0.0159(7) 0.37580(16) 0.17410(6) 0.0366(7) Uani 1 1 d . . . . .
H1A H 0.049109 0.395150 0.158351 0.055 Uiso 1 1 calc R U . . .
O2A O 0.2221(8) 0.47495(18) 0.13870(6) 0.0508(9) Uani 1 1 d . . . . .
O3A O 0.6739(6) 0.57783(15) 0.19976(5) 0.0336(7) Uani 1 1 d . . . . .
O4A O 0.1239(7) 0.24847(16) 0.21678(5) 0.0349(7) Uani 1 1 d . . . . .
O5A O -0.0713(6) 0.30763(15) 0.25665(5) 0.0291(7) Uani 1 1 d . . . . .
O6A O 0.1330(6) 0.28784(14) 0.29941(5) 0.0298(7) Uani 1 1 d . . . . .
O7A O -0.3538(6) 0.42281(14) 0.35177(5) 0.0286(7) Uani 1 1 d . . . . .
O8A O -0.2969(6) 0.52767(15) 0.32527(5) 0.0318(7) Uani 1 1 d . . . . .

loop_
_atom_site_aniso_label
_atom_site_aniso_U_11
_atom_site_aniso_U_22
_atom_site_aniso_U_33
_atom_site_aniso_U_23
_atom_site_aniso_U_13
_atom_site_aniso_U_12
C1 0.034(2) 0.024(2) 0.023(2) 0.0034(18) -0.001(2) -0.002(2)
C1' 0.039(3) 0.024(2) 0.032(2) 0.0023(19) 0.005(2) 0.007(2)
C2 0.030(2) 0.017(2) 0.031(2) 0.0031(18) -0.0010(19) 0.003(2)
C2' 0.048(3) 0.026(2) 0.029(2) -0.007(2) 0.003(2) 0.007(2)
C3 0.025(2) 0.021(2) 0.027(2) 0.0036(18) 0.0017(18) -0.0004(19)
C4 0.025(2) 0.022(2) 0.026(2) 0.0000(18) -0.0022(19) -0.003(2)
C5 0.028(2) 0.020(2) 0.027(2) -0.0013(18) -0.0002(18) 0.0040(19)
C6 0.031(2) 0.023(2) 0.025(2) -0.0013(18) 0.0000(19) 0.002(2)
C7 0.052(3) 0.028(2) 0.027(2) 0.000(2) 0.000(2) 0.005(2)
C8 0.033(2) 0.021(2) 0.025(2) 0.0027(18) 0.0008(19) 0.003(2)
C9 0.024(2) 0.021(2) 0.024(2) 0.0011(17) -0.0007(18) -0.0004(19)
C10 0.029(2) 0.024(2) 0.021(2) 0.0026(18) 0.0003(18) 0.0013(19)
C11 0.032(2) 0.021(2) 0.023(2) 0.0011(17) 0.0024(18) 0.0039(19)
C12 0.028(2) 0.014(2) 0.028(2) 0.0013(18) 0.0013(19) 0.0031(18)
C13 0.037(2) 0.022(2) 0.024(2) 0.003(2) 0.0020(19) 0.005(2)
C14 0.034(3) 0.021(2) 0.026(2) 0.0007(19) 0.0009(18) 0.003(2)
C15 0.033(2) 0.020(2) 0.022(2) 0.0007(17) 0.0028(18) 0.0017(19)
C16 0.024(2) 0.018(2) 0.030(2) 0.0022(18) -0.0002(18) 0.0047(19)
C17 0.042(3) 0.028(2) 0.026(2) -0.0023(19) 0.004(2) -0.001(2)
C18 0.038(3) 0.027(2) 0.028(2) 0.0058(19) 0.003(2) -0.001(2)
C19 0.041(3) 0.037(3) 0.030(2) 0.012(2) 0.001(2) -0.004(2)
O1 0.067(2) 0.0312(17) 0.0307(17) 0.0077(14) -0.0008(16) 0.0127(18)
O2 0.0463(18) 0.0245(15) 0.0306(16) 0.0060(13) 0.0014(15) 0.0071(15)
O3 0.0456(18) 0.0277(16) 0.0238(15) 0.0032(13) 0.0029(13) 0.0110(14)
O4 0.0377(17) 0.0180(14) 0.0317(15) -0.0029(12) 0.0038(13) -0.0020(14)
O5 0.0293(16) 0.0210(14) 0.0289(16) 0.0021(12) 0.0020(13) 0.0002(13)
O6 0.0335(15) 0.0222(15) 0.0212(14) 0.0004(11) 0.0007(13) -0.0044(14)
O7 0.0359(16) 0.0233(14) 0.0258(15) -0.0003(12) 0.0019(13) -0.0040(14)
O8 0.0490(18) 0.0249(15) 0.0294(16) -0.0022(14) 0.0008(15) -0.0083(15)
C1A 0.038(2) 0.028(2) 0.023(2) -0.0011(19) 0.001(2) 0.008(2)
C1B 0.043(3) 0.026(2) 0.033(2) 0.0037(19) 0.003(2) -0.002(2)
C2A 0.034(2) 0.029(2) 0.028(2) -0.005(2) -0.004(2) 0.007(2)
C2B 0.056(3) 0.028(2) 0.043(3) -0.008(2) -0.004(2) -0.008(2)
C3A 0.028(2) 0.023(2) 0.029(2) -0.0027(18) 0.0017(19) 0.004(2)
C4A 0.028(2) 0.020(2) 0.023(2) -0.0003(18) 0.0019(19) 0.005(2)
C5A 0.028(2) 0.024(2) 0.028(2) 0.0011(18) -0.0010(19) 0.003(2)
C6A 0.030(2) 0.020(2) 0.032(2) 0.0040(18) 0.005(2) 0.004(2)
C7A 0.055(3) 0.036(3) 0.025(3) 0.000(2) 0.001(2) 0.009(3)
C8A 0.037(2) 0.024(2) 0.026(2) -0.0043(18) 0.001(2) 0.004(2)
C9A 0.031(2) 0.025(2) 0.027(2) -0.0004(18) 0.004(2) 0.002(2)
C10A 0.028(2) 0.023(2) 0.026(2) -0.0011(18) -0.0007(19) -0.0001(19)
C11A 0.034(2) 0.021(2) 0.025(2) -0.0012(18) 0.0010(19) 0.0001(19)
C12A 0.029(2) 0.022(2) 0.023(2) -0.0033(18) -0.0021(18) -0.0012(19)
C13A 0.031(2) 0.026(2) 0.023(2) -0.0022(19) -0.0046(19) -0.001(2)
C14A 0.036(2) 0.021(2) 0.032(2) -0.0006(19) -0.004(2) -0.004(2)
C15A 0.037(2) 0.018(2) 0.027(2) -0.0018(18) 0.000(2) 0.001(2)
C16A 0.029(2) 0.024(2) 0.026(2) -0.0014(19) -0.0003(19) -0.002(2)
C17A 0.054(3) 0.025(2) 0.036(3) 0.005(2) 0.009(2) -0.001(2)
C18A 0.037(3) 0.029(2) 0.030(2) 0.0016(19) 0.006(2) -0.006(2)
C19A 0.066(4) 0.128(5) 0.025(3) 0.000(3) 0.007(3) -0.046(4)
O1A 0.0427(18) 0.0399(17) 0.0272(16) -0.0079(14) -0.0055(15) -0.0005(16)
O2A 0.078(2) 0.0460(19) 0.0283(17) -0.0018(15) -0.0077(18) 0.000(2)
O3A 0.0449(17) 0.0271(15) 0.0287(15) 0.0059(13) -0.0003(14) -0.0035(15)
O4A 0.0435(18) 0.0250(15) 0.0361(17) -0.0093(13) 0.0022(14) 0.0006(15)
O5A 0.0301(16) 0.0265(16) 0.0307(16) -0.0033(13) 0.0018(13) -0.0038(13)
O6A 0.0418(16) 0.0201(14) 0.0275(15) -0.0003(12) 0.0079(14) 0.0020(14)
O7A 0.0358(16) 0.0227(15) 0.0274(15) 0.0013(12) 0.0023(13) -0.0004(14)
O8A 0.0439(18) 0.0200(16) 0.0314(16) -0.0009(12) 0.0021(14) 0.0033(14)

loop_
_atom_type_symbol
_atom_type_description
_atom_type_scat_dispersion_real
_atom_type_scat_dispersion_imag
_atom_type_scat_source
C C 0.0137 0.0067 'International Tables Vol C Tables 4.2.6.8 and 6.1.1.4'
H H 0.0000 0.0000 'International Tables Vol C Tables 4.2.6.8 and 6.1.1.4'
O O 0.0389 0.0241 'International Tables Vol C Tables 4.2.6.8 and 6.1.1.4'

loop_
_geom_angle_atom_site_label_1
_geom_angle_atom_site_label_2
_geom_angle_atom_site_label_3
_geom_angle
_geom_angle_site_symmetry_1
_geom_angle_site_symmetry_3
_geom_angle_publ_flag
C2 C1 C6 118.3(3) . . ?
C2 C1 C7 121.0(4) . . ?
C6 C1 C7 120.7(4) . . ?
H1'A C1' H1'B 109.5 . . ?
H1'A C1' H1'C 109.5 . . ?
H1'B C1' H1'C 109.5 . . ?
O3 C1' H1'A 109.5 . . ?
O3 C1' H1'B 109.5 . . ?
O3 C1' H1'C 109.5 . . ?
C3 C2 C1 121.5(3) . . ?
O2 C2 C1 120.4(3) . . ?
O2 C2 C3 118.1(3) . . ?
H2'A C2' H2'B 109.5 . . ?
H2'A C2' H2'C 109.5 . . ?
H2'B C2' H2'C 109.5 . . ?
O4 C2' H2'A 109.5 . . ?
O4 C2' H2'B 109.5 . . ?
O4 C2' H2'C 109.5 . . ?
C2 C3 C8 119.3(3) . . ?
C4 C3 C2 118.5(4) . . ?
C4 C3 C8 122.3(3) . . ?
C3 C4 C5 121.3(3) . . ?
C3 C4 C9 119.7(3) . . ?
C5 C4 C9 119.0(3) . . ?
C4 C5 H5 120.2 . . ?
C6 C5 C4 119.5(4) . . ?
C6 C5 H5 120.2 . . ?
C5 C6 C1 120.8(4) . . ?
O3 C6 C1 114.7(3) . . ?
O3 C6 C5 124.4(3) . . ?
C1 C7 H7 117.9 . . ?
O1 C7 C1 124.1(4) . . ?
O1 C7 H7 117.9 . . ?
C3 C8 H8 109.1 . . ?
O4 C8 C3 107.6(3) . . ?
O4 C8 H8 109.1 . . ?
O4 C8 O5 110.9(3) . . ?
O5 C8 C3 111.2(3) . . ?
O5 C8 H8 109.1 . . ?
C4 C9 H9 108.7 . . ?
C4 C9 C11 110.6(3) . . ?
C10 C9 C4 108.3(3) . . ?
C10 C9 H9 108.7 . . ?
C10 C9 C11 111.6(3) . . ?
C11 C9 H9 108.7 . . ?
C9 C10 H10 108.7 . . ?
O5 C10 C9 110.0(3) . . ?
O5 C10 H10 108.7 . . ?
O6 C10 C9 114.1(3) . . ?
O6 C10 H10 108.7 . . ?
O6 C10 O5 106.5(3) . . ?
C9 C11 H11A 109.3 . . ?
C9 C11 H11B 109.3 . . ?
H11A C11 H11B 108.0 . . ?
C12 C11 C9 111.5(3) . . ?
C12 C11 H11A 109.3 . . ?
C12 C11 H11B 109.3 . . ?
C13 C12 C11 118.3(3) . . ?
C16 C12 C11 123.2(3) . . ?
C16 C12 C13 118.5(3) . . ?
O7 C13 C12 116.9(3) . . ?
O8 C13 C12 126.9(4) . . ?
O8 C13 O7 116.2(4) . . ?
C15 C14 C18 129.1(4) . . ?
C15 C14 O7 121.1(3) . . ?
O7 C14 C18 109.8(3) . . ?
C14 C15 C16 116.8(3) . . ?
C14 C15 C17 124.2(4) . . ?
C16 C15 C17 119.0(4) . . ?
C12 C16 C15 123.6(4) . . ?
C12 C16 O6 122.7(3) . . ?
O6 C16 C15 113.6(3) . . ?
C15 C17 H17A 109.5 . . ?
C15 C17 H17B 109.5 . . ?
C15 C17 H17C 109.5 . . ?
H17A C17 H17B 109.5 . . ?
H17A C17 H17C 109.5 . . ?
H17B C17 H17C 109.5 . . ?
C14 C18 H18A 109.0 . . ?
C14 C18 H18B 109.0 . . ?
C14 C18 C19 113.1(3) . . ?
H18A C18 H18B 107.8 . . ?
C19 C18 H18A 109.0 . . ?
C19 C18 H18B 109.0 . . ?
C18 C19 H19A 109.5 . . ?
C18 C19 H19B 109.5 . . ?
C18 C19 H19C 109.5 . . ?
H19A C19 H19B 109.5 . . ?
H19A C19 H19C 109.5 . . ?
H19B C19 H19C 109.5 . . ?
C2 O2 H2 109.5 . . ?
C6 O3 C1' 118.3(3) . . ?
C8 O4 C2' 112.7(3) . . ?
C10 O5 C8 110.3(3) . . ?
C16 O6 C10 116.4(3) . . ?
C14 O7 C13 122.9(3) . . ?
C2A C1A C6A 118.1(4) . . ?
C2A C1A C7A 120.8(4) . . ?
C6A C1A C7A 121.1(4) . . ?
H1BA C1B H1BB 109.5 . . ?
H1BA C1B H1BC 109.5 . . ?
H1BB C1B H1BC 109.5 . . ?
O3A C1B H1BA 109.5 . . ?
O3A C1B H1BB 109.5 . . ?
O3A C1B H1BC 109.5 . . ?
C1A C2A C3A 121.6(4) . . ?
O1A C2A C1A 121.0(4) . . ?
O1A C2A C3A 117.4(4) . . ?
H2BA C2B H2BB 109.5 . . ?
H2BA C2B H2BC 109.5 . . ?
H2BB C2B H2BC 109.5 . . ?
O4A C2B H2BA 109.5 . . ?
O4A C2B H2BB 109.5 . . ?
O4A C2B H2BC 109.5 . . ?
C2A C3A C8A 119.4(4) . . ?
C4A C3A C2A 118.2(4) . . ?
C4A C3A C8A 122.4(3) . . ?
C3A C4A C5A 121.7(3) . . ?
C3A C4A C10A 119.8(3) . . ?
C5A C4A C10A 118.4(3) . . ?
C4A C5A H5A 120.3 . . ?
C6A C5A C4A 119.3(4) . . ?
C6A C5A H5A 120.3 . . ?
C5A C6A C1A 121.1(4) . . ?
O3A C6A C1A 115.9(3) . . ?
O3A C6A C5A 123.0(4) . . ?
C1A C7A H7A 118.7 . . ?
O2A C7A C1A 122.7(4) . . ?
O2A C7A H7A 118.7 . . ?
C3A C8A H8A 108.8 . . ?
O4A C8A C3A 108.2(3) . . ?
O4A C8A H8A 108.8 . . ?
O4A C8A O5A 111.1(3) . . ?
O5A C8A C3A 111.1(3) . . ?
O5A C8A H8A 108.8 . . ?
C10A C9A H9A 109.0 . . ?
O5A C9A H9A 109.0 . . ?
O5A C9A C10A 109.8(3) . . ?
O5A C9A O6A 106.3(3) . . ?
O6A C9A H9A 109.0 . . ?
O6A C9A C10A 113.6(3) . . ?
C4A C10A C9A 108.7(3) . . ?
C4A C10A H10A 108.3 . . ?
C4A C10A C11A 110.8(3) . . ?
C9A C10A H10A 108.3 . . ?
C9A C10A C11A 112.2(3) . . ?
C11A C10A H10A 108.3 . . ?
C10A C11A H11C 109.1 . . ?
C10A C11A H11D 109.1 . . ?
H11C C11A H11D 107.9 . . ?
C12A C11A C10A 112.3(3) . . ?
C12A C11A H11C 109.1 . . ?
C12A C11A H11D 109.1 . . ?
C13A C12A C11A 117.9(3) . . ?
C16A C12A C11A 123.1(4) . . ?
C16A C12A C13A 118.8(4) . . ?
O7A C13A C12A 117.0(3) . . ?
O8A C13A C12A 126.3(4) . . ?
O8A C13A O7A 116.7(3) . . ?
C15A C14A C18A 128.5(4) . . ?
C15A C14A O7A 121.6(4) . . ?
O7A C14A C18A 109.9(3) . . ?
C14A C15A C16A 117.0(3) . . ?
C14A C15A C17A 123.3(4) . . ?
C16A C15A C17A 119.7(4) . . ?
C12A C16A C15A 122.9(4) . . ?
C12A C16A O6A 122.3(3) . . ?
O6A C16A C15A 114.8(3) . . ?
C15A C17A H17D 109.5 . . ?
C15A C17A H17E 109.5 . . ?
C15A C17A H17F 109.5 . . ?
H17D C17A H17E 109.5 . . ?
H17D C17A H17F 109.5 . . ?
H17E C17A H17F 109.5 . . ?
C14A C18A H18C 109.2 . . ?
C14A C18A H18D 109.2 . . ?
C14A C18A C19A 112.2(4) . . ?
H18C C18A H18D 107.9 . . ?
C19A C18A H18C 109.2 . . ?
C19A C18A H18D 109.2 . . ?
C18A C19A H19D 109.5 . . ?
C18A C19A H19E 109.5 . . ?
C18A C19A H19F 109.5 . . ?
H19D C19A H19E 109.5 . . ?
H19D C19A H19F 109.5 . . ?
H19E C19A H19F 109.5 . . ?
C2A O1A H1A 109.5 . . ?
C6A O3A C1B 116.3(3) . . ?
C8A O4A C2B 113.0(3) . . ?
C9A O5A C8A 111.2(3) . . ?
C16A O6A C9A 117.3(3) . . ?
C14A O7A C13A 122.5(3) . . ?

loop_
_geom_bond_atom_site_label_1
_geom_bond_atom_site_label_2
_geom_bond_distance
_geom_bond_site_symmetry_2
_geom_bond_publ_flag
C1 C2 1.407(5) . ?
C1 C6 1.411(5) . ?
C1 C7 1.439(5) . ?
C1' H1'A 0.9800 . ?
C1' H1'B 0.9800 . ?
C1' H1'C 0.9800 . ?
C1' O3 1.434(5) . ?
C2 C3 1.395(5) . ?
C2 O2 1.354(4) . ?
C2' H2'A 0.9800 . ?
C2' H2'B 0.9800 . ?
C2' H2'C 0.9800 . ?
C2' O4 1.439(4) . ?
C3 C4 1.389(5) . ?
C3 C8 1.504(5) . ?
C4 C5 1.405(5) . ?
C4 C9 1.515(5) . ?
C5 H5 0.9500 . ?
C5 C6 1.378(5) . ?
C6 O3 1.359(5) . ?
C7 H7 0.9500 . ?
C7 O1 1.245(5) . ?
C8 H8 1.0000 . ?
C8 O4 1.406(5) . ?
C8 O5 1.438(4) . ?
C9 H9 1.0000 . ?
C9 C10 1.504(5) . ?
C9 C11 1.541(5) . ?
C10 H10 1.0000 . ?
C10 O5 1.429(5) . ?
C10 O6 1.422(4) . ?
C11 H11A 0.9900 . ?
C11 H11B 0.9900 . ?
C11 C12 1.496(5) . ?
C12 C13 1.427(6) . ?
C12 C16 1.355(5) . ?
C13 O7 1.398(5) . ?
C13 O8 1.209(5) . ?
C14 C15 1.343(6) . ?
C14 C18 1.490(5) . ?
C14 O7 1.379(5) . ?
C15 C16 1.436(5) . ?
C15 C17 1.507(5) . ?
C16 O6 1.374(5) . ?
C17 H17A 0.9800 . ?
C17 H17B 0.9800 . ?
C17 H17C 0.9800 . ?
C18 H18A 0.9900 . ?
C18 H18B 0.9900 . ?
C18 C19 1.524(6) . ?
C19 H19A 0.9800 . ?
C19 H19B 0.9800 . ?
C19 H19C 0.9800 . ?
O2 H2 0.8400 . ?
C1A C2A 1.403(6) . ?
C1A C6A 1.410(6) . ?
C1A C7A 1.449(6) . ?
C1B H1BA 0.9800 . ?
C1B H1BB 0.9800 . ?
C1B H1BC 0.9800 . ?
C1B O3A 1.431(5) . ?
C2A C3A 1.406(5) . ?
C2A O1A 1.346(5) . ?
C2B H2BA 0.9800 . ?
C2B H2BB 0.9800 . ?
C2B H2BC 0.9800 . ?
C2B O4A 1.442(5) . ?
C3A C4A 1.383(5) . ?
C3A C8A 1.501(5) . ?
C4A C5A 1.401(5) . ?
C4A C10A 1.507(5) . ?
C5A H5A 0.9500 . ?
C5A C6A 1.380(5) . ?
C6A O3A 1.366(5) . ?
C7A H7A 0.9500 . ?
C7A O2A 1.239(5) . ?
C8A H8A 1.0000 . ?
C8A O4A 1.403(5) . ?
C8A O5A 1.438(5) . ?
C9A H9A 1.0000 . ?
C9A C10A 1.512(5) . ?
C9A O5A 1.424(5) . ?
C9A O6A 1.425(5) . ?
C10A H10A 1.0000 . ?
C10A C11A 1.528(5) . ?
C11A H11C 0.9900 . ?
C11A H11D 0.9900 . ?
C11A C12A 1.493(5) . ?
C12A C13A 1.426(5) . ?
C12A C16A 1.358(5) . ?
C13A O7A 1.390(5) . ?
C13A O8A 1.216(5) . ?
C14A C15A 1.338(6) . ?
C14A C18A 1.493(6) . ?
C14A O7A 1.379(5) . ?
C15A C16A 1.435(5) . ?
C15A C17A 1.512(5) . ?
C16A O6A 1.365(5) . ?
C17A H17D 0.9800 . ?
C17A H17E 0.9800 . ?
C17A H17F 0.9800 . ?
C18A H18C 0.9900 . ?
C18A H18D 0.9900 . ?
C18A C19A 1.513(6) . ?
C19A H19D 0.9800 . ?
C19A H19E 0.9800 . ?
C19A H19F 0.9800 . ?
O1A H1A 0.8400 . ?

loop_
_geom_hbond_atom_site_label_D
_geom_hbond_atom_site_label_H
_geom_hbond_atom_site_label_A
_geom_hbond_distance_DH
_geom_hbond_distance_HA
_geom_hbond_distance_DA
_geom_hbond_angle_DHA
_geom_hbond_site_symmetry_A
_geom_hbond_publ_flag
O2 H2 O1 0.84 1.86 2.604(4) 147.3 . yes
O1A H1A O2A 0.84 1.84 2.583(4) 146.4 . yes

loop_
_geom_torsion_atom_site_label_1
_geom_torsion_atom_site_label_2
_geom_torsion_atom_site_label_3
_geom_torsion_atom_site_label_4
_geom_torsion
_geom_torsion_site_symmetry_1
_geom_torsion_site_symmetry_2
_geom_torsion_site_symmetry_3
_geom_torsion_site_symmetry_4
_geom_torsion_publ_flag
C1 C2 C3 C4 1.2(6) . . . . ?
C1 C2 C3 C8 -179.7(4) . . . . ?
C1 C6 O3 C1' -174.5(4) . . . . ?
C2 C1 C6 C5 0.5(6) . . . . ?
C2 C1 C6 O3 -179.1(4) . . . . ?
C2 C1 C7 O1 3.0(7) . . . . ?
C2 C3 C4 C5 0.0(6) . . . . ?
C2 C3 C4 C9 177.5(4) . . . . ?
C2 C3 C8 O4 73.9(5) . . . . ?
C2 C3 C8 O5 -164.5(3) . . . . ?
C3 C4 C5 C6 -0.9(6) . . . . ?
C3 C4 C9 C10 20.9(5) . . . . ?
C3 C4 C9 C11 -101.7(4) . . . . ?
C3 C8 O4 C2' -169.7(3) . . . . ?
C3 C8 O5 C10 -48.9(4) . . . . ?
C4 C3 C8 O4 -107.0(4) . . . . ?
C4 C3 C8 O5 14.5(5) . . . . ?
C4 C5 C6 C1 0.6(6) . . . . ?
C4 C5 C6 O3 -179.9(4) . . . . ?
C4 C9 C10 O5 -55.4(4) . . . . ?
C4 C9 C10 O6 -175.0(3) . . . . ?
C4 C9 C11 C12 154.5(3) . . . . ?
C5 C4 C9 C10 -161.5(3) . . . . ?
C5 C4 C9 C11 75.9(4) . . . . ?
C5 C6 O3 C1' 6.0(6) . . . . ?
C6 C1 C2 C3 -1.4(6) . . . . ?
C6 C1 C2 O2 178.6(4) . . . . ?
C6 C1 C7 O1 -177.8(4) . . . . ?
C7 C1 C2 C3 177.9(4) . . . . ?
C7 C1 C2 O2 -2.1(6) . . . . ?
C7 C1 C6 C5 -178.8(4) . . . . ?
C7 C1 C6 O3 1.7(6) . . . . ?
C8 C3 C4 C5 -179.1(4) . . . . ?
C8 C3 C4 C9 -1.5(6) . . . . ?
C9 C4 C5 C6 -178.4(4) . . . . ?
C9 C10 O5 C8 72.8(4) . . . . ?
C9 C10 O6 C16 44.1(4) . . . . ?
C9 C11 C12 C13 173.8(3) . . . . ?
C9 C11 C12 C16 -8.1(5) . . . . ?
C10 C9 C11 C12 33.8(4) . . . . ?
C11 C9 C10 O5 66.7(4) . . . . ?
C11 C9 C10 O6 -53.0(4) . . . . ?
C11 C12 C13 O7 -179.5(3) . . . . ?
C11 C12 C13 O8 1.3(6) . . . . ?
C11 C12 C16 C15 177.3(4) . . . . ?
C11 C12 C16 O6 -2.0(6) . . . . ?
C12 C13 O7 C14 0.9(5) . . . . ?
C12 C16 O6 C10 -16.2(5) . . . . ?
C13 C12 C16 C15 -4.7(6) . . . . ?
C13 C12 C16 O6 176.1(3) . . . . ?
C14 C15 C16 C12 3.7(6) . . . . ?
C14 C15 C16 O6 -177.0(3) . . . . ?
C15 C14 C18 C19 105.1(5) . . . . ?
C15 C14 O7 C13 -1.8(6) . . . . ?
C15 C16 O6 C10 164.5(3) . . . . ?
C16 C12 C13 O7 2.3(5) . . . . ?
C16 C12 C13 O8 -176.9(4) . . . . ?
C17 C15 C16 C12 -175.2(4) . . . . ?
C17 C15 C16 O6 4.0(5) . . . . ?
C18 C14 C15 C16 178.7(4) . . . . ?
C18 C14 C15 C17 -2.4(7) . . . . ?
C18 C14 O7 C13 179.0(3) . . . . ?
O2 C2 C3 C4 -178.9(3) . . . . ?
O2 C2 C3 C8 0.2(6) . . . . ?
O4 C8 O5 C10 70.7(4) . . . . ?
O5 C8 O4 C2' 68.5(4) . . . . ?
O5 C10 O6 C16 -77.5(4) . . . . ?
O6 C10 O5 C8 -163.1(3) . . . . ?
O7 C14 C15 C16 -0.4(6) . . . . ?
O7 C14 C15 C17 178.5(4) . . . . ?
O7 C14 C18 C19 -75.8(4) . . . . ?
O8 C13 O7 C14 -179.9(4) . . . . ?
C1A C2A C3A C4A 1.4(6) . . . . ?
C1A C2A C3A C8A -179.4(4) . . . . ?
C1A C6A O3A C1B -177.4(3) . . . . ?
C2A C1A C6A C5A -0.7(6) . . . . ?
C2A C1A C6A O3A -179.6(3) . . . . ?
C2A C1A C7A O2A 2.3(6) . . . . ?
C2A C3A C4A C5A 0.3(6) . . . . ?
C2A C3A C4A C10A 175.7(3) . . . . ?
C2A C3A C8A O4A 74.0(4) . . . . ?
C2A C3A C8A O5A -163.8(3) . . . . ?
C3A C4A C5A C6A -2.1(6) . . . . ?
C3A C4A C10A C9A 22.1(5) . . . . ?
C3A C4A C10A C11A -101.6(4) . . . . ?
C3A C8A O4A C2B -157.1(3) . . . . ?
C3A C8A O5A C9A -48.6(4) . . . . ?
C4A C3A C8A O4A -106.8(4) . . . . ?
C4A C3A C8A O5A 15.4(5) . . . . ?
C4A C5A C6A C1A 2.3(6) . . . . ?
C4A C5A C6A O3A -178.8(3) . . . . ?
C4A C10A C11A C12A 153.5(3) . . . . ?
C5A C4A C10A C9A -162.3(4) . . . . ?
C5A C4A C10A C11A 73.9(4) . . . . ?
C5A C6A O3A C1B 3.7(5) . . . . ?
C6A C1A C2A C3A -1.2(6) . . . . ?
C6A C1A C2A O1A 178.0(4) . . . . ?
C6A C1A C7A O2A -177.5(4) . . . . ?
C7A C1A C2A C3A 179.0(4) . . . . ?
C7A C1A C2A O1A -1.8(6) . . . . ?
C7A C1A C6A C5A 179.2(4) . . . . ?
C7A C1A C6A O3A 0.2(6) . . . . ?
C8A C3A C4A C5A -178.9(4) . . . . ?
C8A C3A C4A C10A -3.5(6) . . . . ?
C9A C10A C11A C12A 31.7(5) . . . . ?
C10A C4A C5A C6A -177.5(4) . . . . ?
C10A C9A O5A C8A 71.2(4) . . . . ?
C10A C9A O6A C16A 43.8(5) . . . . ?
C10A C11A C12A C13A 177.9(3) . . . . ?
C10A C11A C12A C16A -7.1(6) . . . . ?
C11A C12A C13A O7A -178.7(3) . . . . ?
C11A C12A C13A O8A 3.3(6) . . . . ?
C11A C12A C16A C15A 178.9(4) . . . . ?
C11A C12A C16A O6A -1.2(6) . . . . ?
C12A C13A O7A C14A -3.1(5) . . . . ?
C12A C16A O6A C9A -17.7(5) . . . . ?
C13A C12A C16A C15A -6.2(6) . . . . ?
C13A C12A C16A O6A 173.7(3) . . . . ?
C14A C15A C16A C12A 3.0(6) . . . . ?
C14A C15A C16A O6A -177.0(3) . . . . ?
C15A C14A C18A C19A 92.2(6) . . . . ?
C15A C14A O7A C13A -0.1(6) . . . . ?
C15A C16A O6A C9A 162.3(3) . . . . ?
C16A C12A C13A O7A 6.1(5) . . . . ?
C16A C12A C13A O8A -171.9(4) . . . . ?
C17A C15A C16A C12A -178.1(4) . . . . ?
C17A C15A C16A O6A 1.9(6) . . . . ?
C18A C14A C15A C16A -177.9(4) . . . . ?
C18A C14A C15A C17A 3.2(7) . . . . ?
C18A C14A O7A C13A 178.4(3) . . . . ?
O1A C2A C3A C4A -177.8(3) . . . . ?
O1A C2A C3A C8A 1.4(5) . . . . ?
O4A C8A O5A C9A 72.0(4) . . . . ?
O5A C8A O4A C2B 80.7(4) . . . . ?
O5A C9A C10A C4A -54.7(4) . . . . ?
O5A C9A C10A C11A 68.2(4) . . . . ?
O5A C9A O6A C16A -77.0(4) . . . . ?
O6A C9A C10A C4A -173.6(3) . . . . ?
O6A C9A C10A C11A -50.7(5) . . . . ?
O6A C9A O5A C8A -165.6(3) . . . . ?
O7A C14A C15A C16A 0.3(6) . . . . ?
O7A C14A C15A C17A -178.6(4) . . . . ?
O7A C14A C18A C19A -86.1(5) . . . . ?
O8A C13A O7A C14A 175.1(4) . . . . ?
